data_7060782
loop_
_publ_author_name
'Land, Michael A.'
'Robertson, Katherine N.'
'Ylijoki, Kai E. O.'
'Clyburne, Jason A. C.'

_publ_section_title
;
 Reactivity of 1,3-dichloro-1,3-bis(dimethylamino)-propenium salts with
 primary amines
;
_journal_issue 30
_journal_name_full 'New Journal of Chemistry'
_journal_page_first 13558
_journal_page_last 13570
_journal_paper_doi 10.1039/D1NJ02298A
_journal_volume 45
_journal_year 2021
_chemical_formula_moiety 'C13 H18 N3, F6 P'
_chemical_formula_sum 'C13 H18 F6 N3 P'
_chemical_formula_weight 361.27
_space_group_crystal_system monoclinic
_space_group_IT_number 15
_space_group_name_Hall '-C 2yc'
_space_group_name_H-M_alt 'C 1 2/c 1'
_atom_sites_solution_hydrogens mixed
_atom_sites_solution_primary 'dual space'
_audit_creation_method SHELXL-2018/1
_audit_update_record
;
2021-02-09 deposited with the CCDC.	2021-06-30 downloaded from the CCDC.
;
_cell_angle_alpha 90
_cell_angle_beta 92.0370(10)
_cell_angle_gamma 90
_cell_formula_units_Z 8
_cell_length_a 19.8863(12)
_cell_length_b 10.6006(6)
_cell_length_c 14.2336(8)
_cell_measurement_reflns_used 9411
_cell_measurement_temperature 125(2)
_cell_measurement_theta_max 28.67
_cell_measurement_theta_min 2.18
_cell_volume 2998.6(3)
_computing_cell_refinement 'Bruker SAINT'
_computing_data_collection 'Bruker APEX2'
_computing_data_reduction 'Bruker SAINT'
_computing_structure_refinement 'SHELXL-2018/1 (Sheldrick, 2018)'
_computing_structure_solution 'SHELXT-2014 (Sheldrick, 2015)'
_diffrn_ambient_temperature 125(2)
_diffrn_measured_fraction_theta_full 1.000
_diffrn_measured_fraction_theta_max 0.950
_diffrn_measurement_device_type 'Bruker APEX-II CCD'
_diffrn_measurement_method '\f and \w scans'
_diffrn_radiation_monochromator graphite
_diffrn_radiation_source 'sealed tube'
_diffrn_radiation_type MoK\a
_diffrn_radiation_wavelength 0.71073
_diffrn_reflns_av_R_equivalents 0.0287
_diffrn_reflns_av_unetI/netI 0.0254
_diffrn_reflns_Laue_measured_fraction_full 1.000
_diffrn_reflns_Laue_measured_fraction_max 0.950
_diffrn_reflns_limit_h_max 26
_diffrn_reflns_limit_h_min -26
_diffrn_reflns_limit_k_max 14
_diffrn_reflns_limit_k_min -13
_diffrn_reflns_limit_l_max 19
_diffrn_reflns_limit_l_min -19
_diffrn_reflns_number 17775
_diffrn_reflns_point_group_measured_fraction_full 1.000
_diffrn_reflns_point_group_measured_fraction_max 0.950
_diffrn_reflns_theta_full 25.242
_diffrn_reflns_theta_max 28.868
_diffrn_reflns_theta_min 2.049
_exptl_absorpt_coefficient_mu 0.250
_exptl_absorpt_correction_T_max 0.7458
_exptl_absorpt_correction_T_min 0.6915
_exptl_absorpt_correction_type multi-scan
_exptl_absorpt_process_details 'SADABS; Bruker 2009'
_exptl_crystal_colour colourless
_exptl_crystal_density_diffrn 1.600
_exptl_crystal_description 'thick plate'
_exptl_crystal_F_000 1488
_exptl_crystal_size_max 0.350
_exptl_crystal_size_mid 0.325
_exptl_crystal_size_min 0.225
_refine_diff_density_max 0.445
_refine_diff_density_min -0.206
_refine_diff_density_rms 0.055
_refine_ls_extinction_method none
_refine_ls_goodness_of_fit_ref 1.033
_refine_ls_hydrogen_treatment mixed
_refine_ls_matrix_type full
_refine_ls_number_parameters 279
_refine_ls_number_reflns 3748
_refine_ls_number_restraints 99
_refine_ls_restrained_S_all 1.075
_refine_ls_R_factor_all 0.0457
_refine_ls_R_factor_gt 0.0361
_refine_ls_shift/su_max 0.000
_refine_ls_shift/su_mean 0.000
_refine_ls_structure_factor_coef Fsqd
_refine_ls_weighting_details 'w=1/[\s^2^(Fo^2^)+(0.0490P)^2^+2.7104P] where P=(Fo^2^+2Fc^2^)/3'
_refine_ls_weighting_scheme calc
_refine_ls_wR_factor_gt 0.0933
_refine_ls_wR_factor_ref 0.1008
_reflns_Friedel_coverage 0.000
_reflns_number_gt 3128
_reflns_number_total 3748
_reflns_threshold_expression 'I > 2\s(I)'
_cod_data_source_file d1nj02298a3.cif
_cod_data_source_block compound11_ML115
_cod_depositor_comments 'Adding full bibliography for 7060780--7060787.cif.'
_cod_original_sg_symbol_H-M 'C 2/c'
_cod_database_code 7060782
_shelx_shelxl_version_number 2018/1
_shelx_space_group_comment
;
The symmetry employed for this shelxl refinement is uniquely defined
by the following loop, which should always be used as a source of
symmetry information in preference to the above space-group names.
They are only intended as comments.
;
_shelx_estimated_absorpt_t_min 0.917
_shelx_estimated_absorpt_t_max 0.946

loop_
_space_group_symop_operation_xyz
'x, y, z'
'-x, y, -z+1/2'
'x+1/2, y+1/2, z'
'-x+1/2, y+1/2, -z+1/2'
'-x, -y, -z'
'x, -y, z-1/2'
'-x+1/2, -y+1/2, -z'
'x+1/2, -y+1/2, z-1/2'

loop_
_atom_site_label
_atom_site_type_symbol
_atom_site_fract_x
_atom_site_fract_y
_atom_site_fract_z
_atom_site_U_iso_or_equiv
_atom_site_adp_type
_atom_site_occupancy
_atom_site_site_symmetry_order
_atom_site_calc_flag
_atom_site_refinement_flags_posn
_atom_site_refinement_flags_adp
_atom_site_refinement_flags_occupancy
_atom_site_disorder_assembly
_atom_site_disorder_group
P1A P 0.33145(7) 0.94357(10) 0.12462(8) 0.0177(3) Uani 0.766(9) 1 d D U P A 1
F1A F 0.30340(17) 0.8566(3) 0.2058(2) 0.0391(7) Uani 0.766(9) 1 d D U P A 1
F2A F 0.36150(19) 1.0329(4) 0.0466(2) 0.0434(7) Uani 0.766(9) 1 d D U P A 1
F3A F 0.36792(17) 0.8245(3) 0.0794(2) 0.0360(6) Uani 0.766(9) 1 d D U P A 1
F4A F 0.29724(16) 1.0626(2) 0.17248(16) 0.0412(6) Uani 0.766(9) 1 d D U P A 1
F5A F 0.26594(10) 0.9165(3) 0.06334(17) 0.0483(7) Uani 0.766(9) 1 d D U P A 1
F6A F 0.39847(10) 0.9694(3) 0.18989(17) 0.0492(7) Uani 0.766(9) 1 d D U P A 1
P1B P 0.3290(4) 0.9438(7) 0.1225(5) 0.060(2) Uani 0.234(9) 1 d D U P A 2
F1B F 0.3114(8) 0.8616(13) 0.2111(8) 0.074(4) Uani 0.234(9) 1 d D U P A 2
F2B F 0.3439(7) 1.0152(13) 0.0253(8) 0.057(3) Uani 0.234(9) 1 d D U P A 2
F3B F 0.3823(7) 0.8364(13) 0.1012(11) 0.065(4) Uani 0.234(9) 1 d D U P A 2
F4B F 0.2746(5) 1.0479(9) 0.1402(12) 0.069(3) Uani 0.234(9) 1 d D U P A 2
F5B F 0.2755(7) 0.8665(11) 0.0601(9) 0.087(3) Uani 0.234(9) 1 d D U P A 2
F6B F 0.3819(6) 1.0196(12) 0.1761(7) 0.094(3) Uani 0.234(9) 1 d D U P A 2
N1 N 0.33438(6) 0.45524(11) 0.12708(8) 0.0235(3) Uani 1 1 d . . . . .
N2 N 0.55230(6) 0.26078(12) 0.11398(9) 0.0256(3) Uani 1 1 d . . . . .
N3 N 0.43055(6) 0.57676(11) 0.13322(8) 0.0216(2) Uani 1 1 d . . . . .
H3N H 0.4072(9) 0.6409(18) 0.1346(13) 0.032 Uiso 1 1 d . U . . .
C1 C 0.40164(7) 0.46131(13) 0.12545(9) 0.0203(3) Uani 1 1 d . . . . .
C2 C 0.44378(7) 0.35523(13) 0.11961(9) 0.0220(3) Uani 1 1 d . . . . .
H2 H 0.423968 0.273737 0.116090 0.026 Uiso 1 1 calc R U . . .
C3 C 0.51361(7) 0.36569(13) 0.11882(9) 0.0214(3) Uani 1 1 d . . . . .
C4 C 0.29386(7) 0.56760(14) 0.14467(11) 0.0280(3) Uani 1 1 d . . . . .
H4A H 0.312808 0.612514 0.199663 0.042 Uiso 1 1 calc R U . . .
H4B H 0.247515 0.542316 0.156460 0.042 Uiso 1 1 calc R U . . .
H4C H 0.294141 0.623161 0.089653 0.042 Uiso 1 1 calc R U . . .
C5 C 0.29699(7) 0.33881(14) 0.10869(11) 0.0280(3) Uani 1 1 d . . . . .
H5A H 0.325583 0.278733 0.076278 0.042 Uiso 1 1 calc R U . . .
H5B H 0.256866 0.357274 0.069102 0.042 Uiso 1 1 calc R U . . .
H5C H 0.283403 0.302248 0.168344 0.042 Uiso 1 1 calc R U . . .
C6 C 0.52078(8) 0.13875(14) 0.09374(12) 0.0320(3) Uani 1 1 d . . . . .
H6A H 0.501337 0.105523 0.151004 0.048 Uiso 1 1 calc R U . . .
H6B H 0.554698 0.079699 0.071677 0.048 Uiso 1 1 calc R U . . .
H6C H 0.485187 0.149218 0.044970 0.048 Uiso 1 1 calc R U . . .
C7 C 0.62018(7) 0.24845(16) 0.15793(11) 0.0326(3) Uani 1 1 d . . . . .
H7A H 0.653387 0.242790 0.108860 0.049 Uiso 1 1 calc R U . . .
H7B H 0.622329 0.172031 0.196669 0.049 Uiso 1 1 calc R U . . .
H7C H 0.629961 0.322317 0.197493 0.049 Uiso 1 1 calc R U . . .
C8 C 0.49946(7) 0.59550(13) 0.13080(9) 0.0218(3) Uani 1 1 d . . . . .
C9 C 0.52335(7) 0.72007(14) 0.13681(10) 0.0270(3) Uani 1 1 d . . . . .
H9 H 0.492988 0.787873 0.145658 0.032 Uiso 1 1 calc R U . . .
C10 C 0.59100(8) 0.74306(15) 0.12980(11) 0.0317(3) Uani 1 1 d . . . . .
H10 H 0.607847 0.826631 0.135862 0.038 Uiso 1 1 calc R U . . .
C11 C 0.63481(8) 0.64333(16) 0.11376(11) 0.0315(3) Uani 1 1 d . . . . .
H11 H 0.681297 0.659964 0.106631 0.038 Uiso 1 1 calc R U . . .
C12 C 0.61170(7) 0.52113(15) 0.10809(10) 0.0274(3) Uani 1 1 d . . . . .
H12 H 0.642247 0.454855 0.095523 0.033 Uiso 1 1 calc R U . . .
C13 C 0.54299(7) 0.49271(13) 0.12073(9) 0.0219(3) Uani 1 1 d . . . . .

loop_
_atom_site_aniso_label
_atom_site_aniso_U_11
_atom_site_aniso_U_22
_atom_site_aniso_U_33
_atom_site_aniso_U_23
_atom_site_aniso_U_13
_atom_site_aniso_U_12
P1A 0.0159(5) 0.0142(5) 0.0231(6) 0.0012(4) 0.0033(4) 0.0010(4)
F1A 0.0520(12) 0.0282(11) 0.0385(15) 0.0017(10) 0.0216(11) -0.0050(9)
F2A 0.0525(15) 0.0321(11) 0.0468(14) 0.0110(10) 0.0204(11) -0.0010(9)
F3A 0.0389(14) 0.0270(8) 0.0431(10) -0.0017(7) 0.0141(9) 0.0058(8)
F4A 0.0509(14) 0.0283(8) 0.0454(11) -0.0035(7) 0.0143(8) 0.0078(9)
F5A 0.0264(8) 0.0730(18) 0.0449(10) -0.0086(11) -0.0091(7) 0.0046(9)
F6A 0.0331(9) 0.0539(14) 0.0593(11) -0.0044(9) -0.0151(7) -0.0079(8)
P1B 0.049(4) 0.058(4) 0.072(4) 0.006(3) 0.002(3) -0.002(3)
F1B 0.105(8) 0.075(8) 0.039(5) 0.024(5) -0.026(5) 0.009(6)
F2B 0.082(7) 0.039(5) 0.052(5) 0.017(4) 0.014(4) 0.001(4)
F3B 0.041(5) 0.038(5) 0.118(9) 0.016(5) 0.022(5) 0.022(4)
F4B 0.044(5) 0.034(4) 0.131(8) 0.011(5) 0.033(5) 0.014(3)
F5B 0.092(6) 0.057(5) 0.106(6) 0.017(5) -0.065(5) -0.014(4)
F6B 0.096(6) 0.057(5) 0.124(6) 0.003(4) -0.067(5) -0.028(4)
N1 0.0184(5) 0.0219(6) 0.0302(6) -0.0014(5) 0.0021(4) -0.0007(4)
N2 0.0221(6) 0.0263(6) 0.0286(6) 0.0004(5) 0.0023(5) 0.0026(5)
N3 0.0205(6) 0.0197(6) 0.0245(6) -0.0007(4) 0.0002(4) 0.0006(4)
C1 0.0205(6) 0.0227(7) 0.0177(6) 0.0005(5) 0.0012(5) -0.0016(5)
C2 0.0226(6) 0.0204(6) 0.0230(7) 0.0000(5) 0.0023(5) -0.0012(5)
C3 0.0226(6) 0.0251(7) 0.0166(6) 0.0004(5) 0.0021(5) 0.0019(5)
C4 0.0224(7) 0.0264(7) 0.0353(8) -0.0022(6) 0.0013(6) 0.0040(5)
C5 0.0219(7) 0.0267(7) 0.0354(8) -0.0034(6) 0.0022(6) -0.0051(6)
C6 0.0299(8) 0.0246(7) 0.0420(9) 0.0001(6) 0.0061(6) 0.0038(6)
C7 0.0258(7) 0.0370(8) 0.0349(8) 0.0015(7) -0.0008(6) 0.0098(6)
C8 0.0226(7) 0.0258(7) 0.0170(6) 0.0009(5) -0.0004(5) -0.0037(5)
C9 0.0299(7) 0.0261(7) 0.0250(7) -0.0003(5) -0.0010(6) -0.0054(6)
C10 0.0343(8) 0.0317(8) 0.0289(8) 0.0013(6) -0.0036(6) -0.0127(6)
C11 0.0234(7) 0.0418(9) 0.0291(8) 0.0032(6) -0.0008(6) -0.0102(6)
C12 0.0222(7) 0.0366(8) 0.0235(7) 0.0015(6) 0.0007(5) -0.0017(6)
C13 0.0208(6) 0.0276(7) 0.0173(6) 0.0005(5) 0.0003(5) -0.0028(5)

loop_
_atom_type_symbol
_atom_type_description
_atom_type_scat_dispersion_real
_atom_type_scat_dispersion_imag
_atom_type_scat_source
C C 0.0033 0.0016 'International Tables Vol C Tables 4.2.6.8 and 6.1.1.4'
H H 0.0000 0.0000 'International Tables Vol C Tables 4.2.6.8 and 6.1.1.4'
F F 0.0171 0.0103 'International Tables Vol C Tables 4.2.6.8 and 6.1.1.4'
N N 0.0061 0.0033 'International Tables Vol C Tables 4.2.6.8 and 6.1.1.4'
P P 0.1023 0.0942 'International Tables Vol C Tables 4.2.6.8 and 6.1.1.4'

loop_
_geom_angle_atom_site_label_1
_geom_angle_atom_site_label_2
_geom_angle_atom_site_label_3
_geom_angle
_geom_angle_site_symmetry_1
_geom_angle_site_symmetry_3
_geom_angle_publ_flag
F5A P1A F2A 92.64(15) . . ?
F5A P1A F1A 89.55(17) . . ?
F2A P1A F1A 177.7(2) . . ?
F5A P1A F4A 91.35(12) . . ?
F2A P1A F4A 90.21(18) . . ?
F1A P1A F4A 89.00(14) . . ?
F5A P1A F3A 90.64(15) . . ?
F2A P1A F3A 90.12(19) . . ?
F1A P1A F3A 90.59(17) . . ?
F4A P1A F3A 177.96(16) . . ?
F5A P1A F6A 178.63(14) . . ?
F2A P1A F6A 88.73(15) . . ?
F1A P1A F6A 89.09(17) . . ?
F4A P1A F6A 88.65(11) . . ?
F3A P1A F6A 89.35(14) . . ?
F6B P1B F4B 90.9(6) . . ?
F6B P1B F1B 93.4(8) . . ?
F4B P1B F1B 94.9(8) . . ?
F6B P1B F5B 176.4(8) . . ?
F4B P1B F5B 90.1(6) . . ?
F1B P1B F5B 89.9(8) . . ?
F6B P1B F3B 91.1(7) . . ?
F4B P1B F3B 177.9(8) . . ?
F1B P1B F3B 85.7(8) . . ?
F5B P1B F3B 87.9(6) . . ?
F6B P1B F2B 92.2(7) . . ?
F4B P1B F2B 87.6(8) . . ?
F1B P1B F2B 173.9(9) . . ?
F5B P1B F2B 84.4(7) . . ?
F3B P1B F2B 91.6(8) . . ?
C1 N1 C5 122.68(12) . . ?
C1 N1 C4 121.29(12) . . ?
C5 N1 C4 116.00(11) . . ?
C3 N2 C6 119.73(12) . . ?
C3 N2 C7 124.36(12) . . ?
C6 N2 C7 112.65(12) . . ?
C1 N3 C8 122.97(12) . . ?
C1 N3 H3N 120.7(13) . . ?
C8 N3 H3N 116.1(13) . . ?
N1 C1 N3 117.57(12) . . ?
N1 C1 C2 124.03(12) . . ?
N3 C1 C2 118.37(12) . . ?
C3 C2 C1 122.19(13) . . ?
C3 C2 H2 118.9 . . ?
C1 C2 H2 118.9 . . ?
N2 C3 C2 120.18(13) . . ?
N2 C3 C13 121.83(12) . . ?
C2 C3 C13 117.97(12) . . ?
N1 C4 H4A 109.5 . . ?
N1 C4 H4B 109.5 . . ?
H4A C4 H4B 109.5 . . ?
N1 C4 H4C 109.5 . . ?
H4A C4 H4C 109.5 . . ?
H4B C4 H4C 109.5 . . ?
N1 C5 H5A 109.5 . . ?
N1 C5 H5B 109.5 . . ?
H5A C5 H5B 109.5 . . ?
N1 C5 H5C 109.5 . . ?
H5A C5 H5C 109.5 . . ?
H5B C5 H5C 109.5 . . ?
N2 C6 H6A 109.5 . . ?
N2 C6 H6B 109.5 . . ?
H6A C6 H6B 109.5 . . ?
N2 C6 H6C 109.5 . . ?
H6A C6 H6C 109.5 . . ?
H6B C6 H6C 109.5 . . ?
N2 C7 H7A 109.5 . . ?
N2 C7 H7B 109.5 . . ?
H7A C7 H7B 109.5 . . ?
N2 C7 H7C 109.5 . . ?
H7A C7 H7C 109.5 . . ?
H7B C7 H7C 109.5 . . ?
N3 C8 C13 120.37(12) . . ?
N3 C8 C9 117.75(13) . . ?
C13 C8 C9 121.86(13) . . ?
C10 C9 C8 119.48(14) . . ?
C10 C9 H9 120.3 . . ?
C8 C9 H9 120.3 . . ?
C9 C10 C11 119.77(14) . . ?
C9 C10 H10 120.1 . . ?
C11 C10 H10 120.1 . . ?
C12 C11 C10 120.94(14) . . ?
C12 C11 H11 119.5 . . ?
C10 C11 H11 119.5 . . ?
C11 C12 C13 120.96(14) . . ?
C11 C12 H12 119.5 . . ?
C13 C12 H12 119.5 . . ?
C8 C13 C12 116.71(13) . . ?
C8 C13 C3 117.91(12) . . ?
C12 C13 C3 125.29(13) . . ?

loop_
_geom_bond_atom_site_label_1
_geom_bond_atom_site_label_2
_geom_bond_distance
_geom_bond_site_symmetry_2
_geom_bond_publ_flag
P1A F5A 1.568(2) . ?
P1A F2A 1.592(3) . ?
P1A F1A 1.595(2) . ?
P1A F4A 1.597(2) . ?
P1A F3A 1.603(3) . ?
P1A F6A 1.621(2) . ?
P1B F6B 1.510(9) . ?
P1B F4B 1.571(9) . ?
P1B F1B 1.583(11) . ?
P1B F5B 1.589(10) . ?
P1B F3B 1.592(11) . ?
P1B F2B 1.613(11) . ?
N1 C1 1.3401(17) . ?
N1 C5 1.4599(17) . ?
N1 C4 1.4647(17) . ?
N2 C3 1.3554(17) . ?
N2 C6 1.4616(19) . ?
N2 C7 1.4732(18) . ?
N3 C1 1.3549(17) . ?
N3 C8 1.3863(18) . ?
N3 H3N 0.824(19) . ?
C1 C2 1.4066(19) . ?
C2 C3 1.3937(19) . ?
C2 H2 0.9500 . ?
C3 C13 1.4676(19) . ?
C4 H4A 0.9800 . ?
C4 H4B 0.9800 . ?
C4 H4C 0.9800 . ?
C5 H5A 0.9800 . ?
C5 H5B 0.9800 . ?
C5 H5C 0.9800 . ?
C6 H6A 0.9800 . ?
C6 H6B 0.9800 . ?
C6 H6C 0.9800 . ?
C7 H7A 0.9800 . ?
C7 H7B 0.9800 . ?
C7 H7C 0.9800 . ?
C8 C13 1.402(2) . ?
C8 C9 1.4050(19) . ?
C9 C10 1.374(2) . ?
C9 H9 0.9500 . ?
C10 C11 1.394(2) . ?
C10 H10 0.9500 . ?
C11 C12 1.376(2) . ?
C11 H11 0.9500 . ?
C12 C13 1.4168(19) . ?
C12 H12 0.9500 . ?

loop_
_geom_hbond_atom_site_label_D
_geom_hbond_atom_site_label_H
_geom_hbond_atom_site_label_A
_geom_hbond_distance_DH
_geom_hbond_distance_HA
_geom_hbond_distance_DA
_geom_hbond_angle_DHA
_geom_hbond_site_symmetry_A
_geom_hbond_publ_flag
N3 H3N F3A^a 0.824(19) 2.230(19) 2.994(4) 154.5(17) . yes
N3 H3N F3B^b 0.824(19) 2.18(2) 2.945(12) 154.6(17) . yes

loop_
_geom_torsion_atom_site_label_1
_geom_torsion_atom_site_label_2
_geom_torsion_atom_site_label_3
_geom_torsion_atom_site_label_4
_geom_torsion
_geom_torsion_site_symmetry_1
_geom_torsion_site_symmetry_2
_geom_torsion_site_symmetry_3
_geom_torsion_site_symmetry_4
_geom_torsion_publ_flag
C5 N1 C1 N3 172.85(12) . . . . ?
C4 N1 C1 N3 -5.1(2) . . . . ?
C5 N1 C1 C2 -9.5(2) . . . . ?
C4 N1 C1 C2 172.50(13) . . . . ?
C8 N3 C1 N1 -178.83(12) . . . . ?
C8 N3 C1 C2 3.4(2) . . . . ?
N1 C1 C2 C3 -179.50(12) . . . . ?
N3 C1 C2 C3 -1.9(2) . . . . ?
C6 N2 C3 C2 10.3(2) . . . . ?
C7 N2 C3 C2 -147.83(14) . . . . ?
C6 N2 C3 C13 -168.01(13) . . . . ?
C7 N2 C3 C13 33.9(2) . . . . ?
C1 C2 C3 N2 179.39(13) . . . . ?
C1 C2 C3 C13 -2.3(2) . . . . ?
C1 N3 C8 C13 -0.5(2) . . . . ?
C1 N3 C8 C9 178.19(13) . . . . ?
N3 C8 C9 C10 -176.67(13) . . . . ?
C13 C8 C9 C10 2.0(2) . . . . ?
C8 C9 C10 C11 2.1(2) . . . . ?
C9 C10 C11 C12 -2.3(2) . . . . ?
C10 C11 C12 C13 -1.6(2) . . . . ?
N3 C8 C13 C12 172.98(12) . . . . ?
C9 C8 C13 C12 -5.7(2) . . . . ?
N3 C8 C13 C3 -3.71(19) . . . . ?
C9 C8 C13 C3 177.62(13) . . . . ?
C11 C12 C13 C8 5.4(2) . . . . ?
C11 C12 C13 C3 -178.14(13) . . . . ?
N2 C3 C13 C8 -176.69(12) . . . . ?
C2 C3 C13 C8 4.99(18) . . . . ?
N2 C3 C13 C12 6.9(2) . . . . ?
C2 C3 C13 C12 -171.38(13) . . . . ?
